data_4346425
loop_
_publ_author_name
'Yadav, Dhirendra'
'Siwatch, Rahul Kumar'
'Sinhababu, Soumen'
'Karwasara, Surendar'
'Singh, Dharmendra'
'Rajaraman, Gopalan'
'Nagendran, Selvarajan'

_publ_section_title
;
 Digermylene Oxide Stabilized Group 11 Metal Iodide Complexes.
;
_journal_issue 23
_journal_name_full 'Inorganic chemistry'
_journal_page_first 11067
_journal_page_last 11076
_journal_paper_doi 10.1021/acs.inorgchem.5b01436
_journal_volume 54
_journal_year 2015
_chemical_formula_moiety 'C60 H92 Cu4 Ge4 I4 N8 O2, 4(C H2 Cl2)'
_chemical_formula_sum 'C64 H100 Cl8 Cu4 Ge4 I4 N8 O2'
_chemical_formula_weight 2349.36
_space_group_IT_number 2
_space_group_name_Hall '-P 1'
_space_group_name_H-M_alt 'P -1'
_symmetry_cell_setting triclinic
_symmetry_space_group_name_Hall '-P 1'
_symmetry_space_group_name_H-M 'P -1'
_atom_sites_solution_hydrogens geom
_atom_sites_solution_primary direct
_atom_sites_solution_secondary difmap
_audit_creation_method SHELXL-97
_cell_angle_alpha 102.880(2)
_cell_angle_beta 95.534(2)
_cell_angle_gamma 94.955(2)
_cell_formula_units_Z 1
_cell_length_a 11.4553(12)
_cell_length_b 12.7218(13)
_cell_length_c 15.2644(16)
_cell_measurement_temperature 120(2)
_cell_volume 2145.1(4)
_computing_cell_refinement 'Bruker SMART'
_computing_data_collection 'Bruker SMART'
_computing_data_reduction 'Bruker SAINT'
_computing_molecular_graphics 'Bruker SHELXTL'
_computing_publication_material 'Bruker SHELXTL'
_computing_structure_refinement 'SHELXL-97 (Sheldrick, 1997)'
_computing_structure_solution 'SHELXS-97 (Sheldrick, 1990)'
_diffrn_ambient_temperature 120(2)
_diffrn_measured_fraction_theta_full 0.985
_diffrn_measured_fraction_theta_max 0.985
_diffrn_measurement_device_type 'CCD area detector'
_diffrn_measurement_method 'phi and omega scans'
_diffrn_radiation_monochromator graphite
_diffrn_radiation_source 'fine-focus sealed tube'
_diffrn_radiation_type MoK\a
_diffrn_radiation_wavelength 0.71073
_diffrn_reflns_av_R_equivalents 0.0260
_diffrn_reflns_av_sigmaI/netI 0.0564
_diffrn_reflns_limit_h_max 11
_diffrn_reflns_limit_h_min -13
_diffrn_reflns_limit_k_max 15
_diffrn_reflns_limit_k_min -14
_diffrn_reflns_limit_l_max 13
_diffrn_reflns_limit_l_min -18
_diffrn_reflns_number 11049
_diffrn_reflns_theta_full 25.00
_diffrn_reflns_theta_max 25.00
_diffrn_reflns_theta_min 1.38
_exptl_absorpt_coefficient_mu 4.084
_exptl_absorpt_correction_T_max .442
_exptl_absorpt_correction_T_min .337
_exptl_absorpt_correction_type multi-scan
_exptl_absorpt_process_details '(SADABS; Bruker, 2000)'
_exptl_crystal_colour orange
_exptl_crystal_density_diffrn 1.819
_exptl_crystal_density_method 'not measured'
_exptl_crystal_description block
_exptl_crystal_F_000 1148
_exptl_crystal_size_max 0.36
_exptl_crystal_size_mid 0.23
_exptl_crystal_size_min 0.20
_refine_diff_density_max 0.870
_refine_diff_density_min -0.820
_refine_diff_density_rms 0.219
_refine_ls_extinction_method none
_refine_ls_goodness_of_fit_ref 1.085
_refine_ls_hydrogen_treatment mixed
_refine_ls_matrix_type full
_refine_ls_number_parameters 432
_refine_ls_number_reflns 7438
_refine_ls_number_restraints 0
_refine_ls_restrained_S_all 1.085
_refine_ls_R_factor_all 0.0482
_refine_ls_R_factor_gt 0.0370
_refine_ls_shift/su_max 0.001
_refine_ls_shift/su_mean 0.000
_refine_ls_structure_factor_coef Fsqd
_refine_ls_weighting_details 'calc w=1/[\s^2^(Fo^2^)+(0.0533P)^2^+0.4216P] where P=(Fo^2^+2Fc^2^)/3'
_refine_ls_weighting_scheme calc
_refine_ls_wR_factor_gt 0.0891
_refine_ls_wR_factor_ref 0.1086
_reflns_number_gt 6214
_reflns_number_total 7438
_reflns_threshold_expression >2sigma(I)
_cod_data_source_file ic5b01436_si_002.cif
_cod_data_source_block compound2
_cod_database_code 4346425

loop_
_symmetry_equiv_pos_as_xyz
'x, y, z'
'-x, -y, -z'

loop_
_atom_site_label
_atom_site_type_symbol
_atom_site_fract_x
_atom_site_fract_y
_atom_site_fract_z
_atom_site_U_iso_or_equiv
_atom_site_adp_type
_atom_site_occupancy
_atom_site_symmetry_multiplicity
_atom_site_calc_flag
_atom_site_refinement_flags
Ge1 Ge 0.51449(5) 0.14107(4) 0.76016(4) 0.01676(14) Uani 1 1 d .
Ge2 Ge 0.39855(5) 0.26319(4) 0.62644(4) 0.01669(14) Uani 1 1 d .
Cu1 Cu 0.57763(7) 0.02596(6) 0.63846(5) 0.0324(2) Uani 1 1 d .
Cu2 Cu 0.41782(6) 0.12254(5) 0.50609(5) 0.02504(18) Uani 1 1 d .
O1 O 0.4371(3) 0.2543(3) 0.7423(3) 0.0189(8) Uani 1 1 d .
I1 I 0.64868(3) 0.08643(3) 0.48938(3) 0.01986(11) Uani 1 1 d .
I2 I 0.31331(3) 0.14297(3) 0.34842(3) 0.02505(12) Uani 1 1 d .
Cl1 Cl 0.20638(15) 0.47882(14) 0.87204(12) 0.0409(4) Uani 1 1 d .
Cl2 Cl 0.36107(17) 0.39805(14) 0.99854(13) 0.0469(5) Uani 1 1 d .
Cl4 Cl 0.9988(2) 0.6739(2) 0.8346(2) 0.0790(7) Uani 1 1 d .
Cl3 Cl 0.9465(2) 0.88440(18) 0.93052(17) 0.0696(6) Uani 1 1 d .
N4 N 0.2605(4) 0.3379(4) 0.6433(3) 0.0200(10) Uani 1 1 d .
N1 N 0.4199(4) 0.0791(3) 0.8381(3) 0.0186(10) Uani 1 1 d .
N3 N 0.4657(4) 0.4065(3) 0.6239(3) 0.0189(10) Uani 1 1 d .
N2 N 0.6041(4) 0.2130(4) 0.8742(3) 0.0182(10) Uani 1 1 d .
C16 C 0.3939(5) 0.4846(4) 0.6334(4) 0.0186(12) Uani 1 1 d .
C22 C 0.2706(5) 0.4426(4) 0.6408(4) 0.0208(12) Uani 1 1 d .
C1 C 0.4511(5) 0.1194(4) 0.9278(4) 0.0173(12) Uani 1 1 d .
C7 C 0.5596(5) 0.1978(4) 0.9492(4) 0.0178(12) Uani 1 1 d .
C18 C 0.3726(6) 0.6828(5) 0.6345(4) 0.0307(15) Uani 1 1 d .
H18 H 0.4194 0.7464 0.6346 0.037 Uiso 1 1 calc R
C3 C 0.4022(5) 0.1190(5) 1.0875(4) 0.0280(14) Uani 1 1 d .
H3 H 0.3468 0.0854 1.1160 0.034 Uiso 1 1 calc R
C23 C 0.5875(5) 0.4219(5) 0.6007(4) 0.0242(13) Uani 1 1 d .
H23A H 0.5966 0.4876 0.5785 0.029 Uiso 1 1 calc R
H23B H 0.5984 0.3617 0.5516 0.029 Uiso 1 1 calc R
C6 C 0.6122(5) 0.2506(5) 1.0360(4) 0.0225(13) Uani 1 1 d .
H6 H 0.6821 0.2939 1.0367 0.027 Uiso 1 1 calc R
C24 C 0.1502(5) 0.2762(4) 0.6509(4) 0.0220(13) Uani 1 1 d .
H24A H 0.0962 0.3261 0.6762 0.026 Uiso 1 1 calc R
H24B H 0.1656 0.2299 0.6923 0.026 Uiso 1 1 calc R
C2 C 0.3856(5) 0.0871(5) 0.9933(4) 0.0266(14) Uani 1 1 d .
H2 H 0.3206 0.0361 0.9695 0.032 Uiso 1 1 calc R
C17 C 0.4324(5) 0.5938(4) 0.6353(4) 0.0231(13) Uani 1 1 d .
H17 H 0.5138 0.6082 0.6374 0.028 Uiso 1 1 calc R
C21 C 0.1730(5) 0.5038(5) 0.6425(4) 0.0292(14) Uani 1 1 d .
H21 H 0.1019 0.4659 0.6478 0.035 Uiso 1 1 calc R
C8 C 0.3210(5) -0.0050(4) 0.7983(4) 0.0233(13) Uani 1 1 d .
H8A H 0.3025 -0.0457 0.8429 0.028 Uiso 1 1 calc R
H8B H 0.3452 -0.0550 0.7472 0.028 Uiso 1 1 calc R
C9 C 0.7115(5) 0.2870(5) 0.8790(4) 0.0235(13) Uani 1 1 d .
H9A H 0.7066 0.3535 0.9235 0.028 Uiso 1 1 calc R
H9B H 0.7142 0.3054 0.8208 0.028 Uiso 1 1 calc R
C10 C 0.2097(5) 0.0415(4) 0.7665(4) 0.0228(13) Uani 1 1 d .
H10 H 0.2270 0.0749 0.7166 0.027 Uiso 1 1 calc R
C5 C 0.5801(5) 0.2507(5) 1.1208(4) 0.0284(14) Uani 1 1 d .
H5 H 0.6286 0.2974 1.1685 0.034 Uiso 1 1 calc R
C25 C 0.6844(5) 0.4300(5) 0.6781(4) 0.0273(14) Uani 1 1 d .
H25 H 0.6756 0.3622 0.6985 0.033 Uiso 1 1 calc R
C11 C 0.8265(5) 0.2420(5) 0.9034(5) 0.0299(14) Uani 1 1 d .
H11 H 0.8274 0.2298 0.9646 0.036 Uiso 1 1 calc R
C4 C 0.4873(6) 0.1924(5) 1.1457(4) 0.0330(15) Uani 1 1 d .
H4 H 0.4811 0.2032 1.2073 0.040 Uiso 1 1 calc R
C19 C 0.2534(6) 0.6917(5) 0.6335(5) 0.0329(15) Uani 1 1 d .
H19 H 0.2289 0.7585 0.6296 0.039 Uiso 1 1 calc R
C28 C 0.6750(6) 0.5210(6) 0.7574(5) 0.0406(17) Uani 1 1 d .
H28A H 0.6896 0.5890 0.7407 0.061 Uiso 1 1 calc R
H28B H 0.7323 0.5180 0.8067 0.061 Uiso 1 1 calc R
H28C H 0.5973 0.5144 0.7755 0.061 Uiso 1 1 calc R
C31 C 0.3490(6) 0.4402(5) 0.8954(5) 0.0368(16) Uani 1 1 d .
H31A H 0.3635 0.3813 0.8466 0.044 Uiso 1 1 calc R
H31B H 0.4079 0.5010 0.8993 0.044 Uiso 1 1 calc R
C26 C 0.0922(5) 0.2068(5) 0.5608(5) 0.0349(16) Uani 1 1 d .
H26 H 0.1476 0.1565 0.5366 0.042 Uiso 1 1 calc R
C20 C 0.1653(6) 0.6095(5) 0.6377(5) 0.0344(16) Uani 1 1 d .
H20 H 0.0893 0.6301 0.6372 0.041 Uiso 1 1 calc R
C13 C 0.1694(5) 0.1262(5) 0.8391(5) 0.0337(15) Uani 1 1 d .
H13A H 0.1417 0.0929 0.8850 0.051 Uiso 1 1 calc R
H13B H 0.1066 0.1592 0.8132 0.051 Uiso 1 1 calc R
H13C H 0.2341 0.1806 0.8656 0.051 Uiso 1 1 calc R
C12 C 0.1136(5) -0.0503(5) 0.7309(5) 0.0406(18) Uani 1 1 d .
H12A H 0.1086 -0.0951 0.7737 0.061 Uiso 1 1 calc R
H12B H 0.1311 -0.0929 0.6744 0.061 Uiso 1 1 calc R
H12C H 0.0397 -0.0217 0.7218 0.061 Uiso 1 1 calc R
C14 C 0.8389(6) 0.1358(5) 0.8384(6) 0.048(2) Uani 1 1 d .
H14A H 0.8446 0.1480 0.7791 0.072 Uiso 1 1 calc R
H14B H 0.7713 0.0849 0.8365 0.072 Uiso 1 1 calc R
H14C H 0.9089 0.1072 0.8585 0.072 Uiso 1 1 calc R
C29 C 0.0627(6) 0.2730(6) 0.4917(5) 0.0450(19) Uani 1 1 d .
H29A H 0.0068 0.3218 0.5132 0.068 Uiso 1 1 calc R
H29B H 0.0293 0.2251 0.4353 0.068 Uiso 1 1 calc R
H29C H 0.1333 0.3138 0.4829 0.068 Uiso 1 1 calc R
C15 C 0.9279(6) 0.3251(6) 0.9025(6) 0.051(2) Uani 1 1 d .
H15A H 1.0009 0.2978 0.9175 0.077 Uiso 1 1 calc R
H15B H 0.9213 0.3908 0.9461 0.077 Uiso 1 1 calc R
H15C H 0.9261 0.3396 0.8433 0.077 Uiso 1 1 calc R
C27 C 0.8053(6) 0.4383(7) 0.6423(6) 0.053(2) Uani 1 1 d .
H27A H 0.8175 0.5051 0.6235 0.079 Uiso 1 1 calc R
H27B H 0.8073 0.3784 0.5918 0.079 Uiso 1 1 calc R
H27C H 0.8665 0.4365 0.6895 0.079 Uiso 1 1 calc R
C30 C -0.0163(6) 0.1398(6) 0.5787(6) 0.053(2) Uani 1 1 d .
H30A H 0.0064 0.1006 0.6234 0.079 Uiso 1 1 calc R
H30B H -0.0501 0.0895 0.5236 0.079 Uiso 1 1 calc R
H30C H -0.0734 0.1872 0.6004 0.079 Uiso 1 1 calc R
C32 C 0.8898(8) 0.7605(7) 0.8617(7) 0.072(3) Uani 1 1 d .
H32A H 0.8494 0.7717 0.8062 0.087 Uiso 1 1 calc R
H32B H 0.8321 0.7259 0.8918 0.087 Uiso 1 1 calc R

loop_
_atom_site_aniso_label
_atom_site_aniso_U_11
_atom_site_aniso_U_22
_atom_site_aniso_U_33
_atom_site_aniso_U_23
_atom_site_aniso_U_13
_atom_site_aniso_U_12
Ge1 0.0192(3) 0.0190(3) 0.0121(3) 0.0018(2) 0.0031(2) 0.0053(2)
Ge2 0.0194(3) 0.0158(3) 0.0140(3) 0.0015(2) 0.0011(2) 0.0035(2)
Cu1 0.0510(5) 0.0311(4) 0.0181(4) 0.0026(3) 0.0124(4) 0.0200(4)
Cu2 0.0359(4) 0.0201(4) 0.0162(4) -0.0021(3) 0.0013(3) 0.0060(3)
O1 0.025(2) 0.0185(19) 0.015(2) 0.0046(16) 0.0025(17) 0.0067(16)
I1 0.01897(19) 0.01947(19) 0.0221(2) 0.00590(16) 0.00538(15) 0.00111(14)
I2 0.0301(2) 0.0293(2) 0.0179(2) 0.00673(17) 0.00314(16) 0.01138(16)
Cl1 0.0375(9) 0.0459(10) 0.0359(10) 0.0051(8) -0.0017(8) 0.0049(7)
Cl2 0.0582(11) 0.0417(10) 0.0390(11) 0.0063(8) -0.0035(9) 0.0136(8)
Cl4 0.0721(16) 0.0707(15) 0.085(2) -0.0040(14) 0.0050(14) 0.0210(12)
Cl3 0.0812(16) 0.0572(13) 0.0609(15) -0.0052(11) 0.0208(12) -0.0089(11)
N4 0.016(2) 0.023(2) 0.020(3) 0.004(2) 0.001(2) 0.0032(19)
N1 0.018(2) 0.019(2) 0.020(3) 0.006(2) 0.002(2) 0.0043(18)
N3 0.025(3) 0.019(2) 0.013(3) 0.004(2) 0.004(2) 0.0022(19)
N2 0.017(2) 0.022(2) 0.016(3) 0.005(2) 0.002(2) 0.0014(19)
C16 0.029(3) 0.021(3) 0.005(3) 0.002(2) 0.000(2) 0.002(2)
C22 0.025(3) 0.020(3) 0.015(3) -0.001(2) 0.002(2) 0.006(2)
C1 0.018(3) 0.018(3) 0.015(3) 0.002(2) 0.002(2) 0.007(2)
C7 0.020(3) 0.020(3) 0.014(3) 0.005(2) 0.003(2) 0.005(2)
C18 0.049(4) 0.023(3) 0.022(4) 0.007(3) 0.005(3) 0.006(3)
C3 0.027(3) 0.037(3) 0.028(4) 0.018(3) 0.012(3) 0.010(3)
C23 0.027(3) 0.026(3) 0.022(3) 0.006(3) 0.014(3) 0.003(2)
C6 0.025(3) 0.027(3) 0.014(3) 0.003(3) 0.004(2) 0.001(2)
C24 0.019(3) 0.021(3) 0.028(4) 0.009(3) 0.004(3) 0.000(2)
C2 0.029(3) 0.027(3) 0.026(4) 0.012(3) 0.004(3) 0.002(3)
C17 0.032(3) 0.022(3) 0.014(3) 0.002(2) 0.003(3) 0.003(2)
C21 0.033(3) 0.026(3) 0.032(4) 0.011(3) 0.009(3) 0.010(3)
C8 0.024(3) 0.018(3) 0.023(3) -0.002(2) 0.004(3) -0.002(2)
C9 0.026(3) 0.028(3) 0.015(3) 0.004(3) 0.001(3) -0.003(2)
C10 0.022(3) 0.021(3) 0.024(3) 0.002(3) 0.003(3) 0.003(2)
C5 0.031(3) 0.039(4) 0.012(3) 0.001(3) -0.003(3) 0.008(3)
C25 0.025(3) 0.029(3) 0.028(4) 0.009(3) -0.003(3) 0.000(3)
C11 0.020(3) 0.040(4) 0.027(4) 0.002(3) 0.004(3) -0.001(3)
C4 0.039(4) 0.046(4) 0.016(3) 0.009(3) 0.007(3) 0.008(3)
C19 0.054(4) 0.020(3) 0.031(4) 0.012(3) 0.011(3) 0.020(3)
C28 0.030(4) 0.057(4) 0.027(4) 0.000(3) -0.005(3) 0.000(3)
C31 0.038(4) 0.035(4) 0.033(4) -0.003(3) 0.003(3) 0.008(3)
C26 0.022(3) 0.028(3) 0.047(5) -0.006(3) -0.002(3) 0.002(3)
C20 0.040(4) 0.038(4) 0.032(4) 0.015(3) 0.009(3) 0.020(3)
C13 0.027(3) 0.036(4) 0.034(4) -0.001(3) 0.004(3) 0.008(3)
C12 0.025(3) 0.036(4) 0.051(5) -0.006(3) -0.003(3) -0.002(3)
C14 0.029(4) 0.041(4) 0.067(6) -0.004(4) 0.004(4) 0.007(3)
C29 0.039(4) 0.056(5) 0.030(4) -0.008(4) -0.011(3) 0.013(3)
C15 0.028(4) 0.057(5) 0.057(6) -0.005(4) 0.004(4) -0.009(3)
C27 0.026(4) 0.066(5) 0.058(6) 0.000(4) 0.007(4) -0.002(3)
C30 0.033(4) 0.046(4) 0.075(6) 0.012(4) -0.004(4) -0.002(3)
C32 0.055(5) 0.066(6) 0.082(8) -0.007(5) -0.008(5) 0.008(4)

loop_
_atom_type_symbol
_atom_type_description
_atom_type_scat_dispersion_real
_atom_type_scat_dispersion_imag
_atom_type_scat_source
C C 0.0033 0.0016 'International Tables Vol C Tables 4.2.6.8 and 6.1.1.4'
H H 0.0000 0.0000 'International Tables Vol C Tables 4.2.6.8 and 6.1.1.4'
N N 0.0061 0.0033 'International Tables Vol C Tables 4.2.6.8 and 6.1.1.4'
O O 0.0106 0.0060 'International Tables Vol C Tables 4.2.6.8 and 6.1.1.4'
Cl Cl 0.1484 0.1585 'International Tables Vol C Tables 4.2.6.8 and 6.1.1.4'
Cu Cu 0.3201 1.2651 'International Tables Vol C Tables 4.2.6.8 and 6.1.1.4'
Ge Ge 0.1547 1.8001 'International Tables Vol C Tables 4.2.6.8 and 6.1.1.4'
I I -0.4742 1.8119 'International Tables Vol C Tables 4.2.6.8 and 6.1.1.4'

loop_
_geom_angle_atom_site_label_1
_geom_angle_atom_site_label_2
_geom_angle_atom_site_label_3
_geom_angle
_geom_angle_site_symmetry_1
_geom_angle_site_symmetry_3
O1 Ge1 N2 97.46(18) . .
O1 Ge1 N1 102.89(17) . .
N2 Ge1 N1 81.94(19) . .
O1 Ge1 Cu1 119.73(12) . .
N2 Ge1 Cu1 128.13(13) . .
N1 Ge1 Cu1 118.69(14) . .
O1 Ge2 N4 98.45(18) . .
O1 Ge2 N3 104.04(18) . .
N4 Ge2 N3 81.17(18) . .
O1 Ge2 Cu2 121.46(11) . .
N4 Ge2 Cu2 125.60(14) . .
N3 Ge2 Cu2 117.77(14) . .
Ge1 Cu1 Cu2 162.93(5) . 2_656
Ge1 Cu1 I2 123.74(4) . 2_656
Cu2 Cu1 I2 61.68(2) 2_656 2_656
Ge1 Cu1 I1 125.02(3) . .
Cu2 Cu1 I1 61.59(2) 2_656 .
I2 Cu1 I1 105.35(3) 2_656 .
Ge2 Cu2 Cu1 173.74(4) . 2_656
Ge2 Cu2 I2 113.96(3) . .
Cu1 Cu2 I2 59.89(3) 2_656 .
Ge2 Cu2 I1 120.69(3) . 2_656
Cu1 Cu2 I1 62.07(2) 2_656 2_656
I2 Cu2 I1 104.43(3) . 2_656
Ge2 Cu2 I1 113.02(3) . .
Cu1 Cu2 I1 71.60(3) 2_656 .
I2 Cu2 I1 109.38(3) . .
I1 Cu2 I1 93.18(2) 2_656 .
Ge1 O1 Ge2 117.4(2) . .
Cu2 I1 Cu1 56.34(2) 2_656 .
Cu2 I1 Cu2 86.82(2) 2_656 .
Cu1 I1 Cu2 69.36(2) . .
Cu1 I2 Cu2 58.42(2) 2_656 .
C22 N4 C24 124.0(4) . .
C22 N4 Ge2 117.0(4) . .
C24 N4 Ge2 118.8(3) . .
C1 N1 C8 124.9(5) . .
C1 N1 Ge1 115.3(3) . .
C8 N1 Ge1 119.8(4) . .
C16 N3 C23 123.3(4) . .
C16 N3 Ge2 117.1(4) . .
C23 N3 Ge2 119.2(3) . .
C7 N2 C9 121.6(5) . .
C7 N2 Ge1 116.8(3) . .
C9 N2 Ge1 121.5(4) . .
N3 C16 C17 122.9(5) . .
N3 C16 C22 112.2(4) . .
C17 C16 C22 124.9(5) . .
N4 C22 C21 122.7(5) . .
N4 C22 C16 112.3(5) . .
C21 C22 C16 125.0(5) . .
N1 C1 C2 121.9(5) . .
N1 C1 C7 113.5(5) . .
C2 C1 C7 124.6(5) . .
N2 C7 C6 122.4(5) . .
N2 C7 C1 112.1(5) . .
C6 C7 C1 125.5(5) . .
C17 C18 C19 129.5(6) . .
C17 C18 H18 115.3 . .
C19 C18 H18 115.3 . .
C4 C3 C2 130.9(6) . .
C4 C3 H3 114.6 . .
C2 C3 H3 114.6 . .
N3 C23 C25 115.1(5) . .
N3 C23 H23A 108.5 . .
C25 C23 H23A 108.5 . .
N3 C23 H23B 108.5 . .
C25 C23 H23B 108.5 . .
H23A C23 H23B 107.5 . .
C5 C6 C7 132.2(6) . .
C5 C6 H6 113.9 . .
C7 C6 H6 113.9 . .
N4 C24 C26 112.8(5) . .
N4 C24 H24A 109.0 . .
C26 C24 H24A 109.0 . .
N4 C24 H24B 109.0 . .
C26 C24 H24B 109.0 . .
H24A C24 H24B 107.8 . .
C3 C2 C1 130.7(6) . .
C3 C2 H2 114.6 . .
C1 C2 H2 114.6 . .
C18 C17 C16 132.3(6) . .
C18 C17 H17 113.8 . .
C16 C17 H17 113.8 . .
C20 C21 C22 131.1(6) . .
C20 C21 H21 114.5 . .
C22 C21 H21 114.5 . .
N1 C8 C10 113.0(4) . .
N1 C8 H8A 109.0 . .
C10 C8 H8A 109.0 . .
N1 C8 H8B 109.0 . .
C10 C8 H8B 109.0 . .
H8A C8 H8B 107.8 . .
N2 C9 C11 114.7(5) . .
N2 C9 H9A 108.6 . .
C11 C9 H9A 108.6 . .
N2 C9 H9B 108.6 . .
C11 C9 H9B 108.6 . .
H9A C9 H9B 107.6 . .
C12 C10 C13 110.4(5) . .
C12 C10 C8 108.5(5) . .
C13 C10 C8 113.4(5) . .
C12 C10 H10 108.1 . .
C13 C10 H10 108.1 . .
C8 C10 H10 108.1 . .
C4 C5 C6 130.0(6) . .
C4 C5 H5 115.0 . .
C6 C5 H5 115.0 . .
C28 C25 C23 112.5(5) . .
C28 C25 C27 112.4(5) . .
C23 C25 C27 109.0(6) . .
C28 C25 H25 107.6 . .
C23 C25 H25 107.6 . .
C27 C25 H25 107.6 . .
C15 C11 C14 110.1(6) . .
C15 C11 C9 108.4(5) . .
C14 C11 C9 111.8(5) . .
C15 C11 H11 108.8 . .
C14 C11 H11 108.8 . .
C9 C11 H11 108.8 . .
C5 C4 C3 125.9(6) . .
C5 C4 H4 117.0 . .
C3 C4 H4 117.0 . .
C18 C19 C20 126.3(5) . .
C18 C19 H19 116.8 . .
C20 C19 H19 116.8 . .
C25 C28 H28A 109.5 . .
C25 C28 H28B 109.5 . .
H28A C28 H28B 109.5 . .
C25 C28 H28C 109.5 . .
H28A C28 H28C 109.5 . .
H28B C28 H28C 109.5 . .
Cl2 C31 Cl1 110.4(4) . .
Cl2 C31 H31A 109.6 . .
Cl1 C31 H31A 109.6 . .
Cl2 C31 H31B 109.6 . .
Cl1 C31 H31B 109.6 . .
H31A C31 H31B 108.1 . .
C24 C26 C29 112.8(5) . .
C24 C26 C30 107.7(6) . .
C29 C26 C30 112.5(6) . .
C24 C26 H26 107.8 . .
C29 C26 H26 107.8 . .
C30 C26 H26 107.8 . .
C21 C20 C19 130.6(6) . .
C21 C20 H20 114.7 . .
C19 C20 H20 114.7 . .
C10 C13 H13A 109.5 . .
C10 C13 H13B 109.5 . .
H13A C13 H13B 109.5 . .
C10 C13 H13C 109.5 . .
H13A C13 H13C 109.5 . .
H13B C13 H13C 109.5 . .
C10 C12 H12A 109.5 . .
C10 C12 H12B 109.5 . .
H12A C12 H12B 109.5 . .
C10 C12 H12C 109.5 . .
H12A C12 H12C 109.5 . .
H12B C12 H12C 109.5 . .
C11 C14 H14A 109.5 . .
C11 C14 H14B 109.5 . .
H14A C14 H14B 109.5 . .
C11 C14 H14C 109.5 . .
H14A C14 H14C 109.5 . .
H14B C14 H14C 109.5 . .
C26 C29 H29A 109.5 . .
C26 C29 H29B 109.5 . .
H29A C29 H29B 109.5 . .
C26 C29 H29C 109.5 . .
H29A C29 H29C 109.5 . .
H29B C29 H29C 109.5 . .
C11 C15 H15A 109.5 . .
C11 C15 H15B 109.5 . .
H15A C15 H15B 109.5 . .
C11 C15 H15C 109.5 . .
H15A C15 H15C 109.5 . .
H15B C15 H15C 109.5 . .
C25 C27 H27A 109.5 . .
C25 C27 H27B 109.5 . .
H27A C27 H27B 109.5 . .
C25 C27 H27C 109.5 . .
H27A C27 H27C 109.5 . .
H27B C27 H27C 109.5 . .
C26 C30 H30A 109.5 . .
C26 C30 H30B 109.5 . .
H30A C30 H30B 109.5 . .
C26 C30 H30C 109.5 . .
H30A C30 H30C 109.5 . .
H30B C30 H30C 109.5 . .
Cl3 C32 Cl4 112.7(5) . .
Cl3 C32 H32A 109.1 . .
Cl4 C32 H32A 109.1 . .
Cl3 C32 H32B 109.1 . .
Cl4 C32 H32B 109.1 . .
H32A C32 H32B 107.8 . .

loop_
_geom_bond_atom_site_label_1
_geom_bond_atom_site_label_2
_geom_bond_distance
_geom_bond_site_symmetry_2
Ge1 O1 1.812(3) .
Ge1 N2 1.925(5) .
Ge1 N1 1.932(4) .
Ge1 Cu1 2.3125(9) .
Ge2 O1 1.812(4) .
Ge2 N4 1.923(4) .
Ge2 N3 1.927(4) .
Ge2 Cu2 2.3035(9) .
Cu1 Cu2 2.5732(10) 2_656
Cu1 I2 2.6129(8) 2_656
Cu1 I1 2.7316(9) .
Cu2 Cu1 2.5732(10) 2_656
Cu2 I2 2.6590(8) .
Cu2 I1 2.7194(8) 2_656
Cu2 I1 2.7490(8) .
I1 Cu2 2.7194(8) 2_656
I2 Cu1 2.6129(8) 2_656
Cl1 C31 1.772(6) .
Cl2 C31 1.770(7) .
Cl4 C32 1.755(9) .
Cl3 C32 1.722(9) .
N4 C22 1.337(7) .
N4 C24 1.457(6) .
N1 C1 1.350(7) .
N1 C8 1.472(7) .
N3 C16 1.337(7) .
N3 C23 1.480(7) .
N2 C7 1.342(7) .
N2 C9 1.469(7) .
C16 C17 1.414(8) .
C16 C22 1.490(8) .
C22 C21 1.416(8) .
C1 C2 1.417(8) .
C1 C7 1.486(7) .
C7 C6 1.396(8) .
C18 C17 1.375(8) .
C18 C19 1.379(9) .
C18 H18 0.9300 .
C3 C4 1.385(9) .
C3 C2 1.392(9) .
C3 H3 0.9300 .
C23 C25 1.521(8) .
C23 H23A 0.9700 .
C23 H23B 0.9700 .
C6 C5 1.379(8) .
C6 H6 0.9300 .
C24 C26 1.514(9) .
C24 H24A 0.9700 .
C24 H24B 0.9700 .
C2 H2 0.9300 .
C17 H17 0.9300 .
C21 C20 1.372(8) .
C21 H21 0.9300 .
C8 C10 1.534(8) .
C8 H8A 0.9700 .
C8 H8B 0.9700 .
C9 C11 1.526(8) .
C9 H9A 0.9700 .
C9 H9B 0.9700 .
C10 C12 1.500(8) .
C10 C13 1.502(8) .
C10 H10 0.9800 .
C5 C4 1.376(9) .
C5 H5 0.9300 .
C25 C28 1.495(9) .
C25 C27 1.541(9) .
C25 H25 0.9800 .
C11 C15 1.505(9) .
C11 C14 1.514(9) .
C11 H11 0.9800 .
C4 H4 0.9300 .
C19 C20 1.406(9) .
C19 H19 0.9300 .
C28 H28A 0.9600 .
C28 H28B 0.9600 .
C28 H28C 0.9600 .
C31 H31A 0.9700 .
C31 H31B 0.9700 .
C26 C29 1.521(10) .
C26 C30 1.527(9) .
C26 H26 0.9800 .
C20 H20 0.9300 .
C13 H13A 0.9600 .
C13 H13B 0.9600 .
C13 H13C 0.9600 .
C12 H12A 0.9600 .
C12 H12B 0.9600 .
C12 H12C 0.9600 .
C14 H14A 0.9600 .
C14 H14B 0.9600 .
C14 H14C 0.9600 .
C29 H29A 0.9600 .
C29 H29B 0.9600 .
C29 H29C 0.9600 .
C15 H15A 0.9600 .
C15 H15B 0.9600 .
C15 H15C 0.9600 .
C27 H27A 0.9600 .
C27 H27B 0.9600 .
C27 H27C 0.9600 .
C30 H30A 0.9600 .
C30 H30B 0.9600 .
C30 H30C 0.9600 .
C32 H32A 0.9700 .
C32 H32B 0.9700 .

loop_
_geom_torsion_atom_site_label_1
_geom_torsion_atom_site_label_2
_geom_torsion_atom_site_label_3
_geom_torsion_atom_site_label_4
_geom_torsion
_geom_torsion_site_symmetry_1
_geom_torsion_site_symmetry_4
O1 Ge1 Cu1 Cu2 -75.39(19) . 2_656
N2 Ge1 Cu1 Cu2 154.9(2) . 2_656
N1 Ge1 Cu1 Cu2 51.9(2) . 2_656
O1 Ge1 Cu1 I2 -178.80(13) . 2_656
N2 Ge1 Cu1 I2 51.53(17) . 2_656
N1 Ge1 Cu1 I2 -51.55(16) . 2_656
O1 Ge1 Cu1 I1 32.24(14) . .
N2 Ge1 Cu1 I1 -97.42(17) . .
N1 Ge1 Cu1 I1 159.49(15) . .
O1 Ge2 Cu2 Cu1 156.9(4) . 2_656
N4 Ge2 Cu2 Cu1 26.4(4) . 2_656
N3 Ge2 Cu2 Cu1 -73.0(4) . 2_656
O1 Ge2 Cu2 I2 167.89(13) . .
N4 Ge2 Cu2 I2 37.36(17) . .
N3 Ge2 Cu2 I2 -62.06(16) . .
O1 Ge2 Cu2 I1 42.37(14) . 2_656
N4 Ge2 Cu2 I1 -88.15(17) . 2_656
N3 Ge2 Cu2 I1 172.43(15) . 2_656
O1 Ge2 Cu2 I1 -66.42(14) . .
N4 Ge2 Cu2 I1 163.05(16) . .
N3 Ge2 Cu2 I1 63.63(16) . .
N2 Ge1 O1 Ge2 149.0(2) . .
N1 Ge1 O1 Ge2 -127.6(2) . .
Cu1 Ge1 O1 Ge2 6.6(3) . .
N4 Ge2 O1 Ge1 151.5(2) . .
N3 Ge2 O1 Ge1 -125.6(2) . .
Cu2 Ge2 O1 Ge1 10.2(3) . .
Ge1 Cu1 I1 Cu2 -161.46(6) . 2_656
I2 Cu1 I1 Cu2 44.95(3) 2_656 2_656
Ge1 Cu1 I1 Cu2 -61.10(4) . .
Cu2 Cu1 I1 Cu2 100.35(3) 2_656 .
I2 Cu1 I1 Cu2 145.30(4) 2_656 .
Ge2 Cu2 I1 Cu2 125.38(4) . 2_656
Cu1 Cu2 I1 Cu2 -59.15(2) 2_656 2_656
I2 Cu2 I1 Cu2 -106.51(3) . 2_656
I1 Cu2 I1 Cu2 0.0 2_656 2_656
Ge2 Cu2 I1 Cu1 70.29(3) . .
Cu1 Cu2 I1 Cu1 -114.23(3) 2_656 .
I2 Cu2 I1 Cu1 -161.59(3) . .
I1 Cu2 I1 Cu1 -55.08(2) 2_656 .
Ge2 Cu2 I2 Cu1 -178.63(4) . 2_656
I1 Cu2 I2 Cu1 -44.91(3) 2_656 2_656
I1 Cu2 I2 Cu1 53.79(3) . 2_656
O1 Ge2 N4 C22 106.4(4) . .
N3 Ge2 N4 C22 3.3(4) . .
Cu2 Ge2 N4 C22 -114.6(4) . .
O1 Ge2 N4 C24 -78.4(4) . .
N3 Ge2 N4 C24 178.6(4) . .
Cu2 Ge2 N4 C24 60.7(4) . .
O1 Ge1 N1 C1 -90.2(4) . .
N2 Ge1 N1 C1 5.7(4) . .
Cu1 Ge1 N1 C1 135.0(3) . .
O1 Ge1 N1 C8 89.3(4) . .
N2 Ge1 N1 C8 -174.9(4) . .
Cu1 Ge1 N1 C8 -45.6(4) . .
O1 Ge2 N3 C16 -96.9(4) . .
N4 Ge2 N3 C16 -0.4(4) . .
Cu2 Ge2 N3 C16 125.4(4) . .
O1 Ge2 N3 C23 90.5(4) . .
N4 Ge2 N3 C23 -173.0(4) . .
Cu2 Ge2 N3 C23 -47.2(4) . .
O1 Ge1 N2 C7 96.5(4) . .
N1 Ge1 N2 C7 -5.6(4) . .
Cu1 Ge1 N2 C7 -125.9(3) . .
O1 Ge1 N2 C9 -79.3(4) . .
N1 Ge1 N2 C9 178.7(4) . .
Cu1 Ge1 N2 C9 58.3(4) . .
C23 N3 C16 C17 -9.5(8) . .
Ge2 N3 C16 C17 178.2(4) . .
C23 N3 C16 C22 170.0(5) . .
Ge2 N3 C16 C22 -2.3(6) . .
C24 N4 C22 C21 -1.9(9) . .
Ge2 N4 C22 C21 173.1(5) . .
C24 N4 C22 C16 179.7(5) . .
Ge2 N4 C22 C16 -5.3(6) . .
N3 C16 C22 N4 4.8(7) . .
C17 C16 C22 N4 -175.7(5) . .
N3 C16 C22 C21 -173.5(6) . .
C17 C16 C22 C21 6.0(9) . .
C8 N1 C1 C2 -3.4(8) . .
Ge1 N1 C1 C2 175.9(4) . .
C8 N1 C1 C7 175.7(4) . .
Ge1 N1 C1 C7 -4.9(5) . .
C9 N2 C7 C6 -0.2(8) . .
Ge1 N2 C7 C6 -176.0(4) . .
C9 N2 C7 C1 -179.9(4) . .
Ge1 N2 C7 C1 4.3(6) . .
N1 C1 C7 N2 0.4(6) . .
C2 C1 C7 N2 179.6(5) . .
N1 C1 C7 C6 -179.3(5) . .
C2 C1 C7 C6 -0.1(9) . .
C16 N3 C23 C25 106.7(6) . .
Ge2 N3 C23 C25 -81.2(5) . .
N2 C7 C6 C5 177.1(6) . .
C1 C7 C6 C5 -3.3(10) . .
C22 N4 C24 C26 99.8(6) . .
Ge2 N4 C24 C26 -75.2(5) . .
C4 C3 C2 C1 0.4(11) . .
N1 C1 C2 C3 -179.5(6) . .
C7 C1 C2 C3 1.4(10) . .
C19 C18 C17 C16 1.6(12) . .
N3 C16 C17 C18 171.9(6) . .
C22 C16 C17 C18 -7.6(10) . .
N4 C22 C21 C20 -177.8(7) . .
C16 C22 C21 C20 0.4(11) . .
C1 N1 C8 C10 99.4(6) . .
Ge1 N1 C8 C10 -79.9(5) . .
C7 N2 C9 C11 77.3(7) . .
Ge1 N2 C9 C11 -107.1(5) . .
N1 C8 C10 C12 -177.7(5) . .
N1 C8 C10 C13 -54.6(7) . .
C7 C6 C5 C4 4.1(11) . .
N3 C23 C25 C28 -58.3(7) . .
N3 C23 C25 C27 176.3(5) . .
N2 C9 C11 C15 178.1(5) . .
N2 C9 C11 C14 56.5(7) . .
C6 C5 C4 C3 -0.9(11) . .
C2 C3 C4 C5 -1.6(11) . .
C17 C18 C19 C20 3.5(12) . .
N4 C24 C26 C29 -59.7(7) . .
N4 C24 C26 C30 175.5(5) . .
C22 C21 C20 C19 -3.1(13) . .
C18 C19 C20 C21 -1.0(13) . .
